data_1530335
loop_
_publ_author_name
'Makarov, E.S.'
'Vinogradov, S.I.'

_publ_section_title
;
 The crystal structure of Th2 Zn17 and U2 Zn17
;
_journal_name_full Kristallografiya
_journal_page_first 634
_journal_page_last 643
_journal_volume 1
_journal_year 1956
_chemical_formula_sum 'U2 Zn17'
_space_group_IT_number 187
_symmetry_space_group_name_Hall 'P -6 2'
_symmetry_space_group_name_H-M 'P -6 m 2'
_cell_angle_alpha 90
_cell_angle_beta 90
_cell_angle_gamma 120
_cell_formula_units_Z 6
_cell_length_a 8.99
_cell_length_b 8.99
_cell_length_c 26.35
_cell_volume 1844.296
_citation_journal_id_ASTM KRISAJ
_cod_data_source_file Makarov_KRISAJ_1956_1487.cif
_cod_data_source_block U2Zn17
_cod_database_code 1530335

loop_
_symmetry_equiv_pos_as_xyz
x,y,z
-x+y,-x,-z
-y,x-y,z
x,y,-z
-x+y,-x,z
-y,x-y,-z
-y,-x,-z
-x+y,y,z
x,x-y,-z
-y,-x,z
-x+y,y,-z
x,x-y,z

loop_
_atom_site_label
_atom_site_type_symbol
_atom_site_fract_x
_atom_site_fract_y
_atom_site_fract_z
_atom_site_occupancy
_atom_site_U_iso_or_equiv
Zn8 Zn 0.1667 -0.1667 0.0833 1 0.0
Zn4 Zn 0.3333 0 0.3333 1 0.0
Zn11 Zn 0.8333 -0.8333 0.0833 1 0.0
Zn9 Zn 0.1667 -0.1667 0.25 1 0.0
Zn5 Zn 0.5 0.5 0.0833 1 0.0
Zn17 Zn 0.3333 0.6667 0.784 1 0.0
U5 U 0 0 0.1667 1 0.0
Zn2 Zn 0.3333 0 0.5 1 0.0
U3 U 0.6667 0.3333 0 1 0.0
Zn19 Zn 0.6667 0.3333 0.618 1 0.0
Zn13 Zn 0.8333 -0.8333 0.415 1 0.0
U7 U 0.3333 0.6667 0.3333 1 0.0
Zn15 Zn 0 0 0.451 1 0.0
Zn7 Zn 0.5 0.5 0.415 1 0.0
Zn18 Zn 0.6667 0.3333 0.284 1 0.0
Zn6 Zn 0.5 0.5 0.25 1 0.0
U2 U 0.3333 0.6667 0.5 1 0.0
Zn12 Zn 0.8333 -0.8333 0.25 1 0.0
Zn1 Zn 0.3333 0 0 1 0.0
Zn16 Zn 0.3333 0.6667 0.118 1 0.0
Zn10 Zn 0.1667 -0.1667 0.415 1 0.0
Zn3 Zn 0.3333 0 0.1667 1 0.0
U6 U 0 0 0.3333 1 0.0
U4 U 0.6667 0.3333 0.5 1 0.0
U1 U 0.3333 0.6667 0 1 0.0
Zn14 Zn 0 0 0.049 1 0.0
U8 U 0.6667 0.3333 0.1667 1 0.0
